data_7213972
loop_
_publ_author_name
'Woodall, Christopher H.'
'Brayshaw, Simon K.'
'Schiffers, Stefanie'
'Allan, David R.'
'Parsons, Simon'
'Valiente, Rafael'
'Raithby, Paul R.'

_publ_section_title
;
 High-pressure crystallographic and spectroscopic studies on two molecular
 dithienylethene switches
;
_journal_issue 11
_journal_name_full CrystEngComm
_journal_page_first 2119
_journal_paper_doi 10.1039/c3ce41933a
_journal_volume 16
_journal_year 2014
_chemical_formula_moiety 'C23 H14 F6 S2'
_chemical_formula_sum 'C23 H14 F6 S2'
_chemical_formula_weight 468.46
_chemical_name_common BenzothiopheneDTE
_chemical_name_systematic
;
 1,2-Bis(2-methyl benzothiophen-3-yl) perfluorocyclopentene
;
_space_group_IT_number 14
_symmetry_cell_setting monoclinic
_symmetry_space_group_name_Hall '-P 2yn'
_symmetry_space_group_name_H-M 'P 1 21/n 1'
_atom_sites_solution_hydrogens geom
_atom_sites_solution_primary direct
_atom_sites_solution_secondary difmap
_audit_creation_method SHELXL-97
_cell_angle_alpha 90.00
_cell_angle_beta 113.755(6)
_cell_angle_gamma 90.00
_cell_formula_units_Z 4
_cell_length_a 11.4349(6)
_cell_length_b 15.5450(6)
_cell_length_c 12.8179(6)
_cell_measurement_reflns_used 7250
_cell_measurement_temperature 293
_cell_measurement_theta_max 29.2228
_cell_measurement_theta_min 3.0802
_cell_volume 2085.41(19)
_diffrn_ambient_temperature 293
_diffrn_measured_fraction_theta_full 0.999
_diffrn_measured_fraction_theta_max 0.916
_diffrn_measurement_device_type 'Xcalibur, Atlas, Gemini ultra'
_diffrn_measurement_method \w
_diffrn_radiation_monochromator graphite
_diffrn_radiation_source 'fine-focus sealed tube'
_diffrn_radiation_type MoK\a
_diffrn_radiation_wavelength 0.71073
_diffrn_reflns_av_R_equivalents 0.0266
_diffrn_reflns_av_sigmaI/netI 0.0219
_diffrn_reflns_limit_h_max 15
_diffrn_reflns_limit_h_min -15
_diffrn_reflns_limit_k_max 19
_diffrn_reflns_limit_k_min -21
_diffrn_reflns_limit_l_max 16
_diffrn_reflns_limit_l_min -17
_diffrn_reflns_number 27119
_diffrn_reflns_theta_full 25.00
_diffrn_reflns_theta_max 29.29
_diffrn_reflns_theta_min 3.09
_exptl_absorpt_coefficient_mu 0.316
_exptl_absorpt_correction_T_max 1.00000
_exptl_absorpt_correction_T_min 0.89102
_exptl_absorpt_correction_type multi-scan
_exptl_absorpt_process_details
;
CrysAlisPro, Oxford Diffraction Ltd.,
Version 1.171.34.9 (release 08-12-2009 CrysAlis171 .NET)
(compiled Dec  8 2009,17:31:18)
Empirical absorption correction using spherical harmonics,
 implemented in SCALE3 ABSPACK scaling algorithm.
;
_exptl_crystal_colour colourless
_exptl_crystal_density_diffrn 1.492
_exptl_crystal_description block
_exptl_crystal_F_000 952
_exptl_crystal_size_max 0.16
_exptl_crystal_size_mid 0.10
_exptl_crystal_size_min 0.10
_refine_diff_density_max 0.851
_refine_diff_density_min -0.406
_refine_diff_density_rms 0.057
_refine_ls_extinction_method none
_refine_ls_goodness_of_fit_ref 1.054
_refine_ls_hydrogen_treatment constr
_refine_ls_matrix_type full
_refine_ls_number_parameters 282
_refine_ls_number_reflns 5221
_refine_ls_number_restraints 0
_refine_ls_restrained_S_all 1.054
_refine_ls_R_factor_all 0.0797
_refine_ls_R_factor_gt 0.0571
_refine_ls_shift/su_max 0.001
_refine_ls_shift/su_mean 0.000
_refine_ls_structure_factor_coef Fsqd
_refine_ls_weighting_details 'calc w=1/[\s^2^(Fo^2^)+(0.0877P)^2^+0.3336P] where P=(Fo^2^+2Fc^2^)/3'
_refine_ls_weighting_scheme calc
_refine_ls_wR_factor_gt 0.1517
_refine_ls_wR_factor_ref 0.1693
_reflns_number_gt 3850
_reflns_number_total 5221
_reflns_threshold_expression >2sigma(I)
_cod_data_source_file c3ce41933a.txt
_cod_data_source_block 0.00GPaBenzothiopheneDTENOTINCELL
_cod_depositor_comments
;
The following automatic conversions were performed:

'_symmetry_cell_setting' value 'Monoclinic' changed to 'monoclinic'
according to
/usr/data/users/saulius/automatic-downloads/current/RSC/lib/dictionaries/cif_core.dic
dictionary named 'cif_core.dic' version 2.4.2 from 2011-04-26.

Automatic conversion script
Id: cif_fix_values 2281 2013-09-26 08:29:07Z andrius 
;
_cod_original_cell_volume 2085.41(17)
_cod_original_sg_symbol_H-M 'P 1 21/n 1 '
_cod_database_code 7213972

loop_
_symmetry_equiv_pos_as_xyz
x,y,z
-x+1/2,y+1/2,-z+1/2
-x,-y,-z
x-1/2,-y-1/2,z-1/2

loop_
_atom_site_label
_atom_site_type_symbol
_atom_site_fract_x
_atom_site_fract_y
_atom_site_fract_z
_atom_site_U_iso_or_equiv
_atom_site_adp_type
_atom_site_occupancy
_atom_site_symmetry_multiplicity
_atom_site_calc_flag
_atom_site_refinement_flags
C1 C 0.5523(2) 0.11883(15) 0.80545(19) 0.0372(5) Uani 1 1 d .
C2 C 0.4824(2) 0.1673(2) 0.8639(2) 0.0560(7) Uani 1 1 d .
C3 C 0.5859(3) 0.2050(2) 0.9707(3) 0.0612(8) Uani 1 1 d .
C4 C 0.7041(2) 0.15234(17) 0.9878(2) 0.0460(6) Uani 1 1 d .
C5 C 0.6763(2) 0.11160(13) 0.87398(17) 0.0337(4) Uani 1 1 d .
C11 C 0.5863(3) 0.20214(19) 0.6011(2) 0.0562(7) Uani 1 1 d .
H11A H 0.6201 0.2277 0.6756 0.084 Uiso 1 1 calc R
H11B H 0.5402 0.2447 0.5456 0.084 Uiso 1 1 calc R
H11C H 0.6552 0.1802 0.5843 0.084 Uiso 1 1 calc R
C12 C 0.4983(2) 0.13034(16) 0.5980(2) 0.0426(5) Uani 1 1 d .
C13 C 0.4834(2) 0.09063(15) 0.68638(19) 0.0374(5) Uani 1 1 d .
C14 C 0.3852(2) 0.02571(15) 0.6507(2) 0.0407(5) Uani 1 1 d .
C15 C 0.3451(3) -0.03016(18) 0.7160(2) 0.0527(6) Uani 1 1 d .
H15 H 0.3834 -0.0279 0.7951 0.063 Uiso 1 1 calc R
C16 C 0.2494(3) -0.0880(2) 0.6624(3) 0.0684(8) Uani 1 1 d .
H16 H 0.2227 -0.1249 0.7056 0.082 Uiso 1 1 calc R
C17 C 0.1915(3) -0.0922(2) 0.5440(3) 0.0771(10) Uani 1 1 d .
H17 H 0.1260 -0.1316 0.5092 0.093 Uiso 1 1 calc R
C18 C 0.2292(3) -0.0395(2) 0.4780(3) 0.0665(8) Uani 1 1 d .
H18 H 0.1903 -0.0428 0.3989 0.080 Uiso 1 1 calc R
C19 C 0.3273(2) 0.01938(17) 0.5318(2) 0.0473(6) Uani 1 1 d .
C31 C 0.7054(3) -0.08621(18) 0.8796(3) 0.0649(8) Uani 1 1 d .
H31A H 0.7558 -0.1230 0.9415 0.097 Uiso 1 1 calc R
H31B H 0.6638 -0.1201 0.8120 0.097 Uiso 1 1 calc R
H31C H 0.6423 -0.0573 0.8983 0.097 Uiso 1 1 calc R
C32 C 0.7899(2) -0.02138(16) 0.8591(2) 0.0443(5) Uani 1 1 d .
C33 C 0.7783(2) 0.06590(14) 0.85435(17) 0.0349(4) Uani 1 1 d .
C34 C 0.8799(2) 0.10813(15) 0.83525(17) 0.0367(5) Uani 1 1 d .
C35 C 0.8997(2) 0.19568(17) 0.8231(2) 0.0462(6) Uani 1 1 d .
H35 H 0.8442 0.2364 0.8309 0.055 Uiso 1 1 calc R
C36 C 1.0018(3) 0.2215(2) 0.7996(3) 0.0626(8) Uani 1 1 d .
H36 H 1.0149 0.2798 0.7918 0.075 Uiso 1 1 calc R
C37 C 1.0853(3) 0.1616(3) 0.7873(3) 0.0743(10) Uani 1 1 d .
H37 H 1.1531 0.1802 0.7706 0.089 Uiso 1 1 calc R
C38 C 1.0694(3) 0.0755(2) 0.7995(3) 0.0663(9) Uani 1 1 d .
H38 H 1.1257 0.0356 0.7914 0.080 Uiso 1 1 calc R
C39 C 0.9671(2) 0.04872(18) 0.8243(2) 0.0477(6) Uani 1 1 d .
F1A F 0.4018(2) 0.22473(17) 0.7987(2) 0.1097(9) Uani 1 1 d .
F2A F 0.4096(2) 0.11417(17) 0.8986(2) 0.1026(9) Uani 1 1 d .
F3A F 0.6072(2) 0.28721(14) 0.9447(3) 0.1135(9) Uani 1 1 d .
F4A F 0.5571(2) 0.2110(2) 1.05849(19) 0.1153(10) Uani 1 1 d .
F5A F 0.80992(16) 0.20020(13) 1.02784(15) 0.0736(5) Uani 1 1 d .
F6A F 0.7206(2) 0.09121(14) 1.06779(14) 0.0814(6) Uani 1 1 d .
S1 S 0.39285(7) 0.09089(5) 0.46732(5) 0.0530(2) Uani 1 1 d .
S2 S 0.92411(7) -0.05551(5) 0.84013(7) 0.0583(2) Uani 1 1 d .

loop_
_atom_site_aniso_label
_atom_site_aniso_U_11
_atom_site_aniso_U_22
_atom_site_aniso_U_33
_atom_site_aniso_U_23
_atom_site_aniso_U_13
_atom_site_aniso_U_12
C1 0.0318(11) 0.0437(12) 0.0377(11) -0.0022(9) 0.0156(9) 0.0011(9)
C2 0.0382(13) 0.0733(18) 0.0581(16) -0.0122(13) 0.0210(12) 0.0082(12)
C3 0.0560(17) 0.0710(19) 0.0618(17) -0.0238(14) 0.0293(14) 0.0029(14)
C4 0.0432(13) 0.0574(15) 0.0371(12) -0.0099(10) 0.0159(10) -0.0040(10)
C5 0.0339(11) 0.0365(11) 0.0320(10) -0.0028(8) 0.0146(8) -0.0019(8)
C11 0.0511(15) 0.0597(16) 0.0528(15) 0.0097(12) 0.0159(12) -0.0028(12)
C12 0.0371(12) 0.0462(13) 0.0396(12) 0.0027(10) 0.0102(9) 0.0066(9)
C13 0.0287(10) 0.0429(12) 0.0376(11) -0.0016(9) 0.0103(8) 0.0052(8)
C14 0.0333(11) 0.0456(12) 0.0403(12) -0.0033(9) 0.0117(9) 0.0023(9)
C15 0.0517(15) 0.0598(16) 0.0491(14) -0.0051(12) 0.0227(12) -0.0089(12)
C16 0.069(2) 0.0705(19) 0.0679(19) -0.0067(15) 0.0300(16) -0.0226(16)
C17 0.073(2) 0.078(2) 0.072(2) -0.0187(17) 0.0208(17) -0.0343(18)
C18 0.0619(18) 0.075(2) 0.0483(15) -0.0136(14) 0.0074(13) -0.0144(15)
C19 0.0426(13) 0.0515(14) 0.0407(12) -0.0025(10) 0.0095(10) 0.0016(10)
C31 0.0658(19) 0.0446(14) 0.081(2) 0.0023(14) 0.0264(16) -0.0059(13)
C32 0.0420(13) 0.0439(13) 0.0431(12) -0.0025(10) 0.0129(10) 0.0055(10)
C33 0.0303(10) 0.0419(11) 0.0291(10) -0.0022(8) 0.0085(8) 0.0030(8)
C34 0.0278(10) 0.0504(13) 0.0278(10) 0.0008(9) 0.0072(8) 0.0045(9)
C35 0.0357(12) 0.0546(15) 0.0444(13) 0.0034(11) 0.0121(10) 0.0004(10)
C36 0.0434(15) 0.076(2) 0.0634(18) 0.0194(15) 0.0164(13) -0.0078(13)
C37 0.0389(15) 0.113(3) 0.074(2) 0.0321(19) 0.0257(14) 0.0060(16)
C38 0.0395(14) 0.101(3) 0.0636(18) 0.0174(17) 0.0266(13) 0.0237(15)
C39 0.0355(12) 0.0656(16) 0.0399(12) 0.0064(11) 0.0130(10) 0.0147(11)
F1A 0.0893(15) 0.135(2) 0.0857(15) -0.0179(14) 0.0160(12) 0.0709(15)
F2A 0.0815(14) 0.139(2) 0.1222(19) -0.0581(16) 0.0777(14) -0.0432(14)
F3A 0.0930(16) 0.0586(12) 0.174(3) -0.0275(14) 0.0385(17) 0.0022(11)
F4A 0.0812(14) 0.202(3) 0.0736(13) -0.0560(16) 0.0425(12) 0.0147(16)
F5A 0.0525(9) 0.0979(14) 0.0670(11) -0.0436(10) 0.0207(8) -0.0232(9)
F6A 0.1132(16) 0.0934(14) 0.0397(9) 0.0094(9) 0.0331(10) 0.0159(12)
S1 0.0551(4) 0.0591(4) 0.0351(3) 0.0057(3) 0.0079(3) 0.0002(3)
S2 0.0560(4) 0.0539(4) 0.0656(5) 0.0022(3) 0.0252(3) 0.0218(3)

loop_
_geom_angle_atom_site_label_1
_geom_angle_atom_site_label_2
_geom_angle_atom_site_label_3
_geom_angle
C5 C1 C13 129.6(2)
C5 C1 C2 110.6(2)
C13 C1 C2 119.7(2)
F1A C2 F2A 104.7(2)
F1A C2 C1 113.7(2)
F2A C2 C1 112.1(2)
F1A C2 C3 113.8(3)
F2A C2 C3 107.2(2)
C1 C2 C3 105.3(2)
F4A C3 F3A 106.1(3)
F4A C3 C4 115.8(3)
F3A C3 C4 107.7(2)
F4A C3 C2 115.5(3)
F3A C3 C2 107.0(3)
C4 C3 C2 104.3(2)
F5A C4 F6A 105.8(2)
F5A C4 C5 114.33(19)
F6A C4 C5 110.5(2)
F5A C4 C3 111.8(2)
F6A C4 C3 109.5(2)
C5 C4 C3 105.0(2)
C1 C5 C33 129.16(19)
C1 C5 C4 110.82(19)
C33 C5 C4 119.85(19)
C13 C12 C11 128.8(2)
C13 C12 S1 111.84(18)
C11 C12 S1 119.31(18)
C12 C13 C14 113.4(2)
C12 C13 C1 122.2(2)
C14 C13 C1 124.1(2)
C19 C14 C15 118.7(2)
C19 C14 C13 111.2(2)
C15 C14 C13 130.1(2)
C16 C15 C14 119.6(3)
C15 C16 C17 120.8(3)
C18 C17 C16 121.1(3)
C17 C18 C19 118.6(3)
C18 C19 C14 121.2(3)
C18 C19 S1 127.1(2)
C14 C19 S1 111.71(19)
C33 C32 C31 128.6(2)
C33 C32 S2 111.99(19)
C31 C32 S2 119.44(19)
C32 C33 C34 113.1(2)
C32 C33 C5 122.9(2)
C34 C33 C5 123.97(19)
C35 C34 C39 118.3(2)
C35 C34 C33 129.9(2)
C39 C34 C33 111.8(2)
C36 C35 C34 119.8(3)
C35 C36 C37 120.8(3)
C38 C37 C36 121.0(3)
C37 C38 C39 118.7(3)
C38 C39 C34 121.4(3)
C38 C39 S2 127.7(2)
C34 C39 S2 110.91(18)
C19 S1 C12 91.87(12)
C39 S2 C32 92.26(12)

loop_
_geom_bond_atom_site_label_1
_geom_bond_atom_site_label_2
_geom_bond_distance
C1 C5 1.338(3)
C1 C13 1.474(3)
C1 C2 1.501(3)
C2 F1A 1.314(4)
C2 F2A 1.367(4)
C2 C3 1.521(4)
C3 F4A 1.297(3)
C3 F3A 1.366(4)
C3 C4 1.518(4)
C4 F5A 1.335(3)
C4 F6A 1.354(3)
C4 C5 1.503(3)
C5 C33 1.471(3)
C11 C12 1.492(4)
C12 C13 1.360(3)
C12 S1 1.735(2)
C13 C14 1.440(3)
C14 C19 1.400(3)
C14 C15 1.404(4)
C15 C16 1.368(4)
C16 C17 1.391(5)
C17 C18 1.366(5)
C18 C19 1.396(4)
C19 S1 1.727(3)
C31 C32 1.490(4)
C32 C33 1.362(3)
C32 S2 1.731(2)
C33 C34 1.438(3)
C34 C35 1.399(3)
C34 C39 1.407(3)
C35 C36 1.377(4)
C36 C37 1.387(5)
C37 C38 1.368(5)
C38 C39 1.393(4)
C39 S2 1.729(3)

loop_
_geom_torsion_atom_site_label_1
_geom_torsion_atom_site_label_2
_geom_torsion_atom_site_label_3
_geom_torsion_atom_site_label_4
_geom_torsion
C5 C1 C2 F1A 136.3(3)
C13 C1 C2 F1A -40.8(4)
C5 C1 C2 F2A -105.1(3)
C13 C1 C2 F2A 77.7(3)
C5 C1 C2 C3 11.1(3)
C13 C1 C2 C3 -166.0(2)
F1A C2 C3 F4A 88.1(4)
F2A C2 C3 F4A -27.2(4)
C1 C2 C3 F4A -146.8(3)
F1A C2 C3 F3A -29.8(3)
F2A C2 C3 F3A -145.1(2)
C1 C2 C3 F3A 95.4(3)
F1A C2 C3 C4 -143.7(3)
F2A C2 C3 C4 101.0(3)
C1 C2 C3 C4 -18.5(3)
F4A C3 C4 F5A -88.2(3)
F3A C3 C4 F5A 30.3(3)
C2 C3 C4 F5A 143.8(2)
F4A C3 C4 F6A 28.7(3)
F3A C3 C4 F6A 147.2(2)
C2 C3 C4 F6A -99.4(3)
F4A C3 C4 C5 147.3(3)
F3A C3 C4 C5 -94.2(3)
C2 C3 C4 C5 19.3(3)
C13 C1 C5 C33 -6.6(4)
C2 C1 C5 C33 176.6(2)
C13 C1 C5 C4 178.2(2)
C2 C1 C5 C4 1.4(3)
F5A C4 C5 C1 -136.3(2)
F6A C4 C5 C1 104.5(2)
C3 C4 C5 C1 -13.4(3)
F5A C4 C5 C33 48.0(3)
F6A C4 C5 C33 -71.2(3)
C3 C4 C5 C33 170.9(2)
C11 C12 C13 C14 177.6(2)
S1 C12 C13 C14 0.3(3)
C11 C12 C13 C1 3.8(4)
S1 C12 C13 C1 -173.51(17)
C5 C1 C13 C12 -71.2(3)
C2 C1 C13 C12 105.4(3)
C5 C1 C13 C14 115.7(3)
C2 C1 C13 C14 -67.8(3)
C12 C13 C14 C19 -0.4(3)
C1 C13 C14 C19 173.3(2)
C12 C13 C14 C15 177.7(2)
C1 C13 C14 C15 -8.6(4)
C19 C14 C15 C16 -1.3(4)
C13 C14 C15 C16 -179.2(3)
C14 C15 C16 C17 0.1(5)
C15 C16 C17 C18 0.6(6)
C16 C17 C18 C19 -0.2(6)
C17 C18 C19 C14 -0.9(5)
C17 C18 C19 S1 178.8(3)
C15 C14 C19 C18 1.7(4)
C13 C14 C19 C18 -180.0(3)
C15 C14 C19 S1 -178.08(19)
C13 C14 C19 S1 0.3(3)
C31 C32 C33 C34 178.8(3)
S2 C32 C33 C34 -0.2(2)
C31 C32 C33 C5 2.3(4)
S2 C32 C33 C5 -176.64(16)
C1 C5 C33 C32 -74.7(3)
C4 C5 C33 C32 100.1(3)
C1 C5 C33 C34 109.2(3)
C4 C5 C33 C34 -76.0(3)
C32 C33 C34 C35 178.6(2)
C5 C33 C34 C35 -5.0(4)
C32 C33 C34 C39 0.8(3)
C5 C33 C34 C39 177.2(2)
C39 C34 C35 C36 0.8(3)
C33 C34 C35 C36 -176.8(2)
C34 C35 C36 C37 0.2(4)
C35 C36 C37 C38 -0.7(5)
C36 C37 C38 C39 0.2(5)
C37 C38 C39 C34 0.9(4)
C37 C38 C39 S2 178.3(2)
C35 C34 C39 C38 -1.4(4)
C33 C34 C39 C38 176.7(2)
C35 C34 C39 S2 -179.13(17)
C33 C34 C39 S2 -1.1(2)
C18 C19 S1 C12 -179.8(3)
C14 C19 S1 C12 -0.1(2)
C13 C12 S1 C19 -0.16(19)
C11 C12 S1 C19 -177.7(2)
C38 C39 S2 C32 -176.7(3)
C34 C39 S2 C32 0.86(19)
C33 C32 S2 C39 -0.4(2)
C31 C32 S2 C39 -179.4(2)
